data_7058300
loop_
_publ_author_name
'Hua, Guoxiong'
'Du, Junyi'
'Carpenter-Warren, Cameron L.'
'Cordes, David B.'
'Slawin, Alexandra M. Z.'
'Woollins, J. Derek'

_publ_section_title
;
 New insight into the chemistry of selenoureas: synthesis and single
 crystal structural study of diverse derivatives
;
_journal_issue 18
_journal_name_full 'New Journal of Chemistry'
_journal_page_first 7035
_journal_paper_doi 10.1039/C9NJ01059A
_journal_volume 43
_journal_year 2019
_chemical_formula_moiety 'C22 H13 Cl F5 N3 O3 S Se, C H2 Cl2'
_chemical_formula_sum 'C23 H15 Cl3 F5 N3 O3 S Se'
_chemical_formula_weight 693.76
_space_group_crystal_system triclinic
_space_group_IT_number 2
_space_group_name_Hall '-P 1'
_space_group_name_H-M_alt 'P -1'
_symmetry_space_group_name_Hall '-P 1'
_symmetry_space_group_name_H-M 'P -1'
_atom_sites_solution_hydrogens geom
_atom_sites_solution_primary direct
_atom_sites_solution_secondary difmap
_audit_creation_date 2019-02-06
_audit_creation_method 'by CrystalStructure 4.3'
_audit_update_record
;
2019-02-27 deposited with the CCDC.    2019-04-09 downloaded from the CCDC.
;
_cell_angle_alpha 96.558(6)
_cell_angle_beta 90.345(6)
_cell_angle_gamma 95.925(6)
_cell_formula_units_Z 2
_cell_length_a 7.4201(5)
_cell_length_b 12.6297(9)
_cell_length_c 14.6868(11)
_cell_measurement_reflns_used 4633
_cell_measurement_temperature 173
_cell_measurement_theta_max 25.40
_cell_measurement_theta_min 2.00
_cell_volume 1359.82(17)
_computing_cell_refinement 'CrystalClear-SM Expert 2.1 b45'
_computing_data_collection 'CrystalClear-SM Expert 2.1 b45 (Rigaku, 2015)'
_computing_data_reduction 'CrystalClear-SM Expert 2.1 b45'
_computing_molecular_graphics 'CrystalStructure 4.3'
_computing_publication_material 'CrystalStructure 4.3 (Rigaku, 2018)'
_computing_structure_refinement 'SHELXL Version 2018/3 (Sheldrick, 2008)'
_computing_structure_solution 'SHELXT Version 2014/4 (Sheldrick, 2014)'
_diffrn_ambient_temperature 173
_diffrn_detector_area_resol_mean 13.653
_diffrn_measured_fraction_theta_full 0.985
_diffrn_measured_fraction_theta_max 0.985
_diffrn_measurement_device_type 'Rigaku SCX mini'
_diffrn_measurement_method \w
_diffrn_radiation_type 'Mo K\a'
_diffrn_radiation_wavelength 0.71075
_diffrn_reflns_av_R_equivalents 0.0489
_diffrn_reflns_av_unetI/netI 0.0436
_diffrn_reflns_Laue_measured_fraction_full 0.985
_diffrn_reflns_Laue_measured_fraction_max 0.985
_diffrn_reflns_limit_h_max 8
_diffrn_reflns_limit_h_min -8
_diffrn_reflns_limit_k_max 15
_diffrn_reflns_limit_k_min -15
_diffrn_reflns_limit_l_max 17
_diffrn_reflns_limit_l_min -17
_diffrn_reflns_number 11817
_diffrn_reflns_point_group_measured_fraction_full 0.985
_diffrn_reflns_point_group_measured_fraction_max 0.985
_diffrn_reflns_theta_full 25.242
_diffrn_reflns_theta_max 25.388
_diffrn_reflns_theta_min 2.022
_diffrn_standards_number 0
_exptl_absorpt_coefficient_mu 1.818
_exptl_absorpt_correction_T_max 0.865
_exptl_absorpt_correction_T_min 0.751
_exptl_absorpt_correction_type multi-scan
_exptl_absorpt_process_details 'REQAB (Rigaku, 1998)'
_exptl_crystal_colour yellow
_exptl_crystal_density_diffrn 1.694
_exptl_crystal_density_method 'not measured'
_exptl_crystal_description prism
_exptl_crystal_F_000 688.00
_exptl_crystal_size_max 0.330
_exptl_crystal_size_mid 0.150
_exptl_crystal_size_min 0.080
_refine_diff_density_max 0.53
_refine_diff_density_min -0.60
_refine_ls_extinction_method none
_refine_ls_goodness_of_fit_ref 1.038
_refine_ls_hydrogen_treatment constr
_refine_ls_number_parameters 371
_refine_ls_number_reflns 4925
_refine_ls_number_restraints 4
_refine_ls_R_factor_all 0.0360
_refine_ls_R_factor_gt 0.0312
_refine_ls_shift/su_max 0.002
_refine_ls_structure_factor_coef Fsqd
_refine_ls_weighting_details 'w = 1/[\s^2^(Fo^2^)+(0.0399P)^2^+0.5900P] where P=(Fo^2^+2Fc^2^)/3'
_refine_ls_weighting_scheme calc
_refine_ls_wR_factor_gt 0.0811
_refine_ls_wR_factor_ref 0.0831
_reflns_Friedel_coverage 0.000
_reflns_number_gt 4381
_reflns_number_total 4925
_reflns_threshold_expression F^2^>2.0\s(F^2^)
_cod_data_source_file c9nj01059a2.cif
_cod_data_source_block 10b
_cod_depositor_comments 'Adding full bibliography for 7058295--7058306.cif.'
_cod_database_code 7058300

loop_
_space_group_symop_id
_space_group_symop_operation_xyz
1 +X,+Y,+Z
2 -X,-Y,-Z

loop_
_atom_site_label
_atom_site_type_symbol
_atom_site_fract_x
_atom_site_fract_y
_atom_site_fract_z
_atom_site_U_iso_or_equiv
_atom_site_adp_type
_atom_site_occupancy
_atom_site_site_symmetry_order
_atom_site_calc_flag
_atom_site_refinement_flags_posn
_atom_site_refinement_flags_adp
_atom_site_refinement_flags_occupancy
_atom_site_disorder_assembly
_atom_site_disorder_group
Se1 Se 0.71681(3) 1.10813(2) 0.44741(2) 0.03039(9) Uani 1 1 d . . . . .
Cl2A Cl 0.0493(5) 0.6138(6) 0.1916(3) 0.0937(14) Uani 0.533(10) 1 d D . P A 1
Cl2B Cl 0.1209(9) 0.6759(6) 0.1950(2) 0.091(2) Uani 0.467(10) 1 d D . P A 2
Cl23 Cl 0.49983(11) 0.75684(7) -0.08395(5) 0.0612(2) Uani 1 1 d . . . . .
Cl26 Cl 0.33009(17) 0.52500(9) 0.08699(9) 0.1005(4) Uani 1 1 d D . . . .
S1 S 0.61347(12) 0.42266(5) 0.35418(5) 0.0565(2) Uani 1 1 d . . . . .
F1 F 0.5929(4) 0.29528(13) 0.34558(16) 0.0896(7) Uani 1 1 d . . . . .
F2 F 0.7270(3) 0.42186(13) 0.44575(14) 0.0790(6) Uani 1 1 d . . . . .
F3 F 0.4978(3) 0.41220(12) 0.26293(12) 0.0758(6) Uani 1 1 d . . . . .
F4 F 0.7918(3) 0.41622(14) 0.29793(16) 0.0883(7) Uani 1 1 d . . . . .
F5 F 0.4334(3) 0.41778(13) 0.41069(14) 0.0722(5) Uani 1 1 d . . . . .
O7 O 0.8090(2) 1.08532(12) 0.61735(11) 0.0379(4) Uani 1 1 d . . . . .
O11 O 1.0472(3) 0.8395(2) 0.99101(13) 0.0629(6) Uani 1 1 d . . . . .
O12 O 1.0069(4) 0.6862(2) 0.90952(16) 0.0750(7) Uani 1 1 d . . . . .
N3 N 0.6915(2) 0.90130(13) 0.37745(12) 0.0270(4) Uani 1 1 d . . . . .
N6 N 0.7754(2) 0.91914(14) 0.53169(13) 0.0304(4) Uani 1 1 d . . . . .
N11 N 1.0087(3) 0.7833(2) 0.91857(15) 0.0500(6) Uani 1 1 d . . . . .
C2 C 0.7345(3) 0.96241(16) 0.45844(15) 0.0271(4) Uani 1 1 d . . . . .
C4 C 0.6480(3) 0.95603(16) 0.30279(15) 0.0272(4) Uani 1 1 d . . . . .
C5 C 0.6523(3) 1.06228(17) 0.32487(16) 0.0313(5) Uani 1 1 d . . . . .
H5 H 0.625104 1.109817 0.282247 0.038 Uiso 1 1 calc R U . . .
C7 C 0.8134(3) 0.98682(17) 0.60985(15) 0.0305(5) Uani 1 1 d . . . . .
C8 C 0.8645(3) 0.93230(18) 0.69017(15) 0.0314(5) Uani 1 1 d . . . . .
C9 C 0.9235(3) 0.9943(2) 0.77152(16) 0.0361(5) Uani 1 1 d . . . . .
H9 H 0.930007 1.070222 0.775478 0.043 Uiso 1 1 calc R U . . .
C10 C 0.9726(3) 0.9461(2) 0.84640(16) 0.0402(6) Uani 1 1 d . . . . .
H10 H 1.013271 0.988001 0.901969 0.048 Uiso 1 1 calc R U . . .
C11 C 0.9611(3) 0.8362(2) 0.83863(16) 0.0394(5) Uani 1 1 d . . . . .
C12 C 0.9029(4) 0.7719(2) 0.75870(17) 0.0425(6) Uani 1 1 d . . . . .
H12 H 0.896075 0.696049 0.755302 0.051 Uiso 1 1 calc R U . . .
C13 C 0.8552(3) 0.82122(19) 0.68443(17) 0.0379(5) Uani 1 1 d . . . . .
H13 H 0.815671 0.778964 0.628844 0.045 Uiso 1 1 calc R U . . .
C14 C 0.6727(3) 0.78578(16) 0.37427(14) 0.0279(4) Uani 1 1 d . . . . .
C15 C 0.8221(3) 0.73452(18) 0.39219(16) 0.0354(5) Uani 1 1 d . . . . .
H15 H 0.935774 0.774549 0.407760 0.042 Uiso 1 1 calc R U . . .
C16 C 0.8038(4) 0.62353(19) 0.38712(17) 0.0412(6) Uani 1 1 d . . . . .
H16 H 0.904835 0.586583 0.399498 0.049 Uiso 1 1 calc R U . . .
C17 C 0.6364(4) 0.56715(17) 0.36376(15) 0.0371(5) Uani 1 1 d . . . . .
C18 C 0.4872(3) 0.61880(17) 0.34708(15) 0.0357(5) Uani 1 1 d . . . . .
H18 H 0.373487 0.578782 0.331574 0.043 Uiso 1 1 calc R U . . .
C19 C 0.5043(3) 0.72987(16) 0.35309(14) 0.0300(5) Uani 1 1 d . . . . .
H19 H 0.402244 0.766923 0.342870 0.036 Uiso 1 1 calc R U . . .
C20 C 0.6103(3) 0.90079(16) 0.20945(15) 0.0285(4) Uani 1 1 d . . . . .
C21 C 0.7002(3) 0.81426(17) 0.17179(16) 0.0331(5) Uani 1 1 d . . . . .
H21 H 0.785098 0.785645 0.208311 0.040 Uiso 1 1 calc R U . . .
C22 C 0.6665(3) 0.77003(19) 0.08191(17) 0.0383(5) Uani 1 1 d . . . . .
H22 H 0.727461 0.711141 0.056781 0.046 Uiso 1 1 calc R U . . .
C23 C 0.5431(3) 0.8125(2) 0.02897(16) 0.0399(6) Uani 1 1 d . . . . .
C24 C 0.4531(3) 0.8981(2) 0.06474(17) 0.0396(5) Uani 1 1 d . . . . .
H24 H 0.368319 0.926530 0.027992 0.048 Uiso 1 1 calc R U . . .
C25 C 0.4877(3) 0.94153(18) 0.15416(16) 0.0340(5) Uani 1 1 d . . . . .
H25 H 0.426567 1.000621 0.178646 0.041 Uiso 1 1 calc R U . . .
C26A C 0.2180(14) 0.6374(8) 0.1117(7) 0.078(3) Uani 0.533(10) 1 d D . P A 1
H26A H 0.162736 0.655972 0.054833 0.093 Uiso 0.533(10) 1 calc R U P A 1
H26B H 0.305155 0.698652 0.136675 0.093 Uiso 0.533(10) 1 calc R U P A 1
C26B C 0.1312(16) 0.5855(9) 0.0919(6) 0.077(3) Uani 0.467(10) 1 d D . P A 2
H26C H 0.026747 0.529718 0.089090 0.092 Uiso 0.467(10) 1 calc R U P A 2
H26D H 0.122455 0.625517 0.038132 0.092 Uiso 0.467(10) 1 calc R U P A 2

loop_
_atom_site_aniso_label
_atom_site_aniso_U_11
_atom_site_aniso_U_22
_atom_site_aniso_U_33
_atom_site_aniso_U_23
_atom_site_aniso_U_13
_atom_site_aniso_U_12
Se1 0.03297(14) 0.01818(12) 0.03891(14) -0.00218(8) 0.00317(9) 0.00339(8)
Cl2A 0.0757(17) 0.112(3) 0.1073(18) 0.044(2) 0.0407(13) 0.0392(19)
Cl2B 0.098(3) 0.113(4) 0.0704(16) -0.0015(17) -0.0095(15) 0.063(3)
Cl23 0.0722(5) 0.0715(5) 0.0355(3) -0.0097(3) -0.0024(3) 0.0053(4)
Cl26 0.0966(8) 0.0789(7) 0.1263(10) -0.0031(6) 0.0306(7) 0.0253(6)
S1 0.0983(6) 0.0182(3) 0.0536(4) 0.0014(3) -0.0005(4) 0.0116(3)
F1 0.152(2) 0.0171(8) 0.1002(16) 0.0025(8) -0.0099(14) 0.0143(10)
F2 0.1293(19) 0.0346(9) 0.0774(13) 0.0171(8) -0.0245(12) 0.0181(10)
F3 0.1368(19) 0.0288(8) 0.0567(11) -0.0116(7) -0.0195(11) 0.0047(9)
F4 0.1247(19) 0.0369(10) 0.1070(17) -0.0024(10) 0.0328(14) 0.0360(11)
F5 0.1074(16) 0.0304(8) 0.0771(12) 0.0122(8) 0.0192(11) -0.0080(9)
O7 0.0424(10) 0.0266(8) 0.0427(9) -0.0044(7) 0.0011(7) 0.0027(7)
O11 0.0609(14) 0.0889(16) 0.0364(11) 0.0080(10) -0.0092(9) -0.0042(11)
O12 0.0974(19) 0.0673(16) 0.0619(14) 0.0216(12) -0.0224(12) 0.0014(13)
N3 0.0298(10) 0.0174(8) 0.0332(9) -0.0010(7) 0.0011(7) 0.0038(7)
N6 0.0299(10) 0.0254(9) 0.0351(10) -0.0009(7) 0.0001(7) 0.0042(7)
N11 0.0411(13) 0.0684(17) 0.0404(13) 0.0131(11) -0.0033(9) -0.0021(11)
C2 0.0242(11) 0.0193(10) 0.0368(12) -0.0010(8) 0.0026(8) 0.0024(8)
C4 0.0242(11) 0.0229(10) 0.0347(11) 0.0033(8) 0.0024(8) 0.0034(8)
C5 0.0331(12) 0.0229(10) 0.0386(12) 0.0042(9) 0.0023(9) 0.0061(9)
C7 0.0241(11) 0.0300(11) 0.0358(12) -0.0023(9) 0.0039(9) 0.0011(8)
C8 0.0235(11) 0.0343(12) 0.0352(12) -0.0014(9) 0.0055(9) 0.0022(9)
C9 0.0298(12) 0.0373(12) 0.0385(13) -0.0045(10) 0.0031(9) 0.0001(9)
C10 0.0335(13) 0.0502(15) 0.0333(12) -0.0055(10) -0.0002(10) -0.0015(11)
C11 0.0294(12) 0.0552(16) 0.0331(12) 0.0070(11) 0.0010(9) 0.0004(10)
C12 0.0463(15) 0.0392(14) 0.0409(14) 0.0033(11) -0.0020(11) 0.0012(11)
C13 0.0397(14) 0.0365(13) 0.0354(13) -0.0015(10) -0.0011(10) 0.0004(10)
C14 0.0362(12) 0.0178(10) 0.0289(10) -0.0010(8) 0.0028(8) 0.0039(8)
C15 0.0383(13) 0.0275(11) 0.0408(13) 0.0014(9) -0.0004(10) 0.0078(9)
C16 0.0554(16) 0.0309(12) 0.0404(13) 0.0039(10) 0.0024(11) 0.0196(11)
C17 0.0622(16) 0.0170(10) 0.0318(12) -0.0001(8) 0.0040(10) 0.0057(10)
C18 0.0493(15) 0.0224(11) 0.0335(12) 0.0002(9) -0.0001(10) -0.0021(10)
C19 0.0378(12) 0.0214(10) 0.0305(11) 0.0003(8) 0.0020(9) 0.0047(9)
C20 0.0286(11) 0.0225(10) 0.0341(11) 0.0030(8) 0.0048(8) 0.0007(8)
C21 0.0357(12) 0.0270(11) 0.0370(12) 0.0026(9) 0.0032(9) 0.0060(9)
C22 0.0418(14) 0.0315(12) 0.0400(13) -0.0036(10) 0.0080(10) 0.0039(10)
C23 0.0432(14) 0.0417(13) 0.0321(12) -0.0016(10) 0.0027(10) -0.0027(11)
C24 0.0356(13) 0.0440(14) 0.0400(13) 0.0086(10) -0.0026(10) 0.0038(10)
C25 0.0316(12) 0.0328(12) 0.0381(13) 0.0041(9) 0.0030(9) 0.0054(9)
C26A 0.080(6) 0.081(6) 0.083(6) 0.038(5) 0.026(5) 0.027(5)
C26B 0.094(8) 0.067(6) 0.070(5) 0.008(4) -0.030(5) 0.018(5)

loop_
_atom_type_symbol
_atom_type_description
_atom_type_scat_dispersion_real
_atom_type_scat_dispersion_imag
_atom_type_scat_source
C C 0.0033 0.0016
;
International Tables for Crystallography
(Vol. C, Tables 4.2.6.8 and 6.1.1.4)
;
H H 0.0000 0.0000
;
International Tables for Crystallography
(Vol. C, Table 6.1.1.4)
;
Cl Cl 0.1484 0.1585
;
International Tables for Crystallography
(Vol. C, Tables 4.2.6.8 and 6.1.1.4)
;
F F 0.0171 0.0103
;
International Tables for Crystallography
(Vol. C, Tables 4.2.6.8 and 6.1.1.4)
;
N N 0.0061 0.0033
;
International Tables for Crystallography
(Vol. C, Tables 4.2.6.8 and 6.1.1.4)
;
O O 0.0106 0.0060
;
International Tables for Crystallography
(Vol. C, Tables 4.2.6.8 and 6.1.1.4)
;
S S 0.1246 0.1234
;
International Tables for Crystallography
(Vol. C, Tables 4.2.6.8 and 6.1.1.4)
;
Se Se -0.0929 2.2259
;
International Tables for Crystallography
(Vol. C, Tables 4.2.6.8 and 6.1.1.4)
;

loop_
_geom_angle_atom_site_label_1
_geom_angle_atom_site_label_2
_geom_angle_atom_site_label_3
_geom_angle
C5 Se1 C2 85.72(9)
F4 S1 F3 90.58(14)
F4 S1 F5 174.81(10)
F3 S1 F5 89.66(13)
F4 S1 F2 89.59(14)
F3 S1 F2 174.86(9)
F5 S1 F2 89.71(13)
F4 S1 F1 87.74(12)
F3 S1 F1 87.28(11)
F5 S1 F1 87.09(12)
F2 S1 F1 87.59(11)
F4 S1 C17 92.30(11)
F3 S1 C17 92.59(10)
F5 S1 C17 92.87(10)
F2 S1 C17 92.53(11)
F1 S1 C17 179.87(15)
C2 N3 C4 116.71(17)
C2 N3 C14 119.35(17)
C4 N3 C14 123.56(17)
C2 N6 C7 116.89(19)
O12 N11 O11 123.3(2)
O12 N11 C11 118.5(2)
O11 N11 C11 118.2(3)
N6 C2 N3 121.29(18)
N6 C2 Se1 128.07(16)
N3 C2 Se1 110.61(15)
C5 C4 N3 113.2(2)
C5 C4 C20 124.2(2)
N3 C4 C20 122.58(18)
C4 C5 Se1 113.73(17)
C4 C5 H5 123.1
Se1 C5 H5 123.1
O7 C7 N6 125.2(2)
O7 C7 C8 120.7(2)
N6 C7 C8 114.03(19)
C13 C8 C9 119.7(2)
C13 C8 C7 121.0(2)
C9 C8 C7 119.2(2)
C10 C9 C8 120.4(2)
C10 C9 H9 119.8
C8 C9 H9 119.8
C11 C10 C9 118.4(2)
C11 C10 H10 120.8
C9 C10 H10 120.8
C10 C11 C12 122.7(2)
C10 C11 N11 119.1(2)
C12 C11 N11 118.1(2)
C13 C12 C11 118.2(2)
C13 C12 H12 120.9
C11 C12 H12 120.9
C12 C13 C8 120.5(2)
C12 C13 H13 119.7
C8 C13 H13 119.7
C15 C14 C19 121.9(2)
C15 C14 N3 119.30(19)
C19 C14 N3 118.77(19)
C14 C15 C16 119.0(2)
C14 C15 H15 120.5
C16 C15 H15 120.5
C17 C16 C15 119.3(2)
C17 C16 H16 120.4
C15 C16 H16 120.4
C18 C17 C16 121.5(2)
C18 C17 S1 119.05(19)
C16 C17 S1 119.40(19)
C17 C18 C19 119.4(2)
C17 C18 H18 120.3
C19 C18 H18 120.3
C14 C19 C18 118.9(2)
C14 C19 H19 120.6
C18 C19 H19 120.6
C25 C20 C21 118.4(2)
C25 C20 C4 118.01(19)
C21 C20 C4 123.4(2)
C22 C21 C20 120.7(2)
C22 C21 H21 119.7
C20 C21 H21 119.7
C21 C22 C23 119.3(2)
C21 C22 H22 120.3
C23 C22 H22 120.3
C24 C23 C22 120.9(2)
C24 C23 Cl23 119.5(2)
C22 C23 Cl23 119.51(19)
C25 C24 C23 119.2(2)
C25 C24 H24 120.4
C23 C24 H24 120.4
C24 C25 C20 121.4(2)
C24 C25 H25 119.3
C20 C25 H25 119.3
Cl26 C26A Cl2A 110.0(5)
Cl26 C26A H26A 109.7
Cl2A C26A H26A 109.7
Cl26 C26A H26B 109.7
Cl2A C26A H26B 109.7
H26A C26A H26B 108.2
Cl26 C26B Cl2B 111.7(5)
Cl26 C26B H26C 109.3
Cl2B C26B H26C 109.3
Cl26 C26B H26D 109.3
Cl2B C26B H26D 109.3
H26C C26B H26D 107.9

loop_
_geom_bond_atom_site_label_1
_geom_bond_atom_site_label_2
_geom_bond_distance
Se1 C5 1.870(2)
Se1 C2 1.884(2)
Cl2A C26A 1.748(7)
Cl2B C26B 1.796(9)
Cl23 C23 1.740(2)
Cl26 C26A 1.723(8)
Cl26 C26B 1.729(9)
S1 F4 1.569(2)
S1 F3 1.572(2)
S1 F5 1.576(2)
S1 F2 1.584(2)
S1 F1 1.5907(16)
S1 C17 1.804(2)
O7 C7 1.240(3)
O11 N11 1.224(3)
O12 N11 1.217(3)
N3 C2 1.359(3)
N3 C4 1.414(3)
N3 C14 1.447(3)
N6 C2 1.309(3)
N6 C7 1.360(3)
N11 C11 1.474(3)
C4 C5 1.341(3)
C4 C20 1.477(3)
C5 H5 0.9500
C7 C8 1.498(3)
C8 C13 1.390(3)
C8 C9 1.393(3)
C9 C10 1.381(4)
C9 H9 0.9500
C10 C11 1.374(4)
C10 H10 0.9500
C11 C12 1.388(4)
C12 C13 1.378(4)
C12 H12 0.9500
C13 H13 0.9500
C14 C15 1.379(3)
C14 C19 1.386(3)
C15 C16 1.388(3)
C15 H15 0.9500
C16 C17 1.387(4)
C16 H16 0.9500
C17 C18 1.376(4)
C18 C19 1.388(3)
C18 H18 0.9500
C19 H19 0.9500
C20 C25 1.391(3)
C20 C21 1.401(3)
C21 C22 1.384(3)
C21 H21 0.9500
C22 C23 1.385(4)
C22 H22 0.9500
C23 C24 1.384(4)
C24 C25 1.376(3)
C24 H24 0.9500
C25 H25 0.9500
C26A H26A 0.9900
C26A H26B 0.9900
C26B H26C 0.9900
C26B H26D 0.9900

loop_
_geom_torsion_atom_site_label_1
_geom_torsion_atom_site_label_2
_geom_torsion_atom_site_label_3
_geom_torsion_atom_site_label_4
_geom_torsion
C7 N6 C2 N3 -178.87(18)
C7 N6 C2 Se1 -1.3(3)
C4 N3 C2 N6 179.49(19)
C14 N3 C2 N6 6.3(3)
C4 N3 C2 Se1 1.5(2)
C14 N3 C2 Se1 -171.67(15)
C5 Se1 C2 N6 -178.7(2)
C5 Se1 C2 N3 -0.90(15)
C2 N3 C4 C5 -1.4(3)
C14 N3 C4 C5 171.43(19)
C2 N3 C4 C20 175.92(19)
C14 N3 C4 C20 -11.2(3)
N3 C4 C5 Se1 0.6(2)
C20 C4 C5 Se1 -176.67(16)
C2 Se1 C5 C4 0.15(17)
C2 N6 C7 O7 1.4(3)
C2 N6 C7 C8 -178.26(18)
O7 C7 C8 C13 174.6(2)
N6 C7 C8 C13 -5.7(3)
O7 C7 C8 C9 -5.9(3)
N6 C7 C8 C9 173.75(19)
C13 C8 C9 C10 -0.1(3)
C7 C8 C9 C10 -179.6(2)
C8 C9 C10 C11 -0.2(3)
C9 C10 C11 C12 0.2(4)
C9 C10 C11 N11 -178.5(2)
O12 N11 C11 C10 -176.3(3)
O11 N11 C11 C10 4.1(3)
O12 N11 C11 C12 4.9(4)
O11 N11 C11 C12 -174.7(2)
C10 C11 C12 C13 0.1(4)
N11 C11 C12 C13 178.9(2)
C11 C12 C13 C8 -0.4(4)
C9 C8 C13 C12 0.4(4)
C7 C8 C13 C12 179.9(2)
C2 N3 C14 C15 -64.8(3)
C4 N3 C14 C15 122.5(2)
C2 N3 C14 C19 115.3(2)
C4 N3 C14 C19 -57.4(3)
C19 C14 C15 C16 1.3(3)
N3 C14 C15 C16 -178.7(2)
C14 C15 C16 C17 0.3(3)
C15 C16 C17 C18 -1.2(4)
C15 C16 C17 S1 178.40(18)
F4 S1 C17 C18 134.3(2)
F3 S1 C17 C18 43.6(2)
F5 S1 C17 C18 -46.2(2)
F2 S1 C17 C18 -136.0(2)
F4 S1 C17 C16 -45.3(2)
F3 S1 C17 C16 -136.0(2)
F5 S1 C17 C16 134.2(2)
F2 S1 C17 C16 44.4(2)
C16 C17 C18 C19 0.4(3)
S1 C17 C18 C19 -179.14(17)
C15 C14 C19 C18 -2.0(3)
N3 C14 C19 C18 177.93(19)
C17 C18 C19 C14 1.1(3)
C5 C4 C20 C25 -34.6(3)
N3 C4 C20 C25 148.3(2)
C5 C4 C20 C21 141.0(2)
N3 C4 C20 C21 -36.0(3)
C25 C20 C21 C22 -0.5(3)
C4 C20 C21 C22 -176.1(2)
C20 C21 C22 C23 0.3(3)
C21 C22 C23 C24 -0.1(4)
C21 C22 C23 Cl23 -179.79(18)
C22 C23 C24 C25 0.2(4)
Cl23 C23 C24 C25 179.87(18)
C23 C24 C25 C20 -0.4(4)
C21 C20 C25 C24 0.6(3)
C4 C20 C25 C24 176.4(2)
